data_7041629
loop_
_publ_author_name
'Tomaschautzky, Janek'
'Neumann, Beate'
'Stammler, Hans-Georg'
'Mix, Andreas'
'Mitzel, Norbert W.'

_publ_section_title
;
 Tridentate Lewis-acids based on triphenylsilane.
;
_journal_issue 5
_journal_name_full 'Dalton transactions (Cambridge, England : 2003)'
_journal_page_first 1645
_journal_page_last 1659
_journal_paper_doi 10.1039/c6dt04293g
_journal_volume 46
_journal_year 2017
_chemical_formula_moiety 'C42 H30 F16 Si4'
_chemical_formula_sum 'C42 H30 F16 Si4'
_chemical_formula_weight 951.02
_chemical_name_systematic
;
 ?
;
_space_group_crystal_system trigonal
_space_group_IT_number 148
_space_group_name_Hall '-R 3'
_space_group_name_H-M_alt 'R -3'
_symmetry_space_group_name_Hall '-R 3'
_symmetry_space_group_name_H-M 'R -3 :H'
_atom_sites_solution_hydrogens geom
_atom_sites_solution_primary direct
_audit_creation_date 2015-01-29
_audit_creation_method
;
  Olex2 1.2-ac2
  (compiled 2012.03.27 svn.r2268, GUI svn.r4156)
;
_audit_update_record
;
2016-10-28 deposited with the CCDC.
2017-01-06 downloaded from the CCDC.
;
_cell_angle_alpha 90
_cell_angle_beta 90
_cell_angle_gamma 120
_cell_formula_units_Z 12
_cell_length_a 20.81418(9)
_cell_length_b 20.81418(9)
_cell_length_c 32.64138(14)
_cell_measurement_reflns_used 114950
_cell_measurement_temperature 100.01(10)
_cell_measurement_theta_max 72.1990
_cell_measurement_theta_min 2.7410
_cell_volume 12246.66(9)
_computing_cell_refinement
;
CrysAlisPro, Agilent Technologies,
Version 1.171.37.35 (release 13-08-2014 CrysAlis171 .NET)
(compiled Aug 13 2014,18:06:01)
;
_computing_data_collection
;
CrysAlisPro, Agilent Technologies,
Version 1.171.37.35 (release 13-08-2014 CrysAlis171 .NET)
(compiled Aug 13 2014,18:06:01)
;
_computing_data_reduction
;
CrysAlisPro, Agilent Technologies,
Version 1.171.37.35 (release 13-08-2014 CrysAlis171 .NET)
(compiled Aug 13 2014,18:06:01)
;
_computing_molecular_graphics
;
O. V. Dolomanov, L. J. Bourhis, R. J. Gildea, J. A. K. Howard and H. Puschmann,
OLEX2: a complete structure solution, refinement and analysis program.
J. Appl. Cryst. (2009). 42, 339-341.
;
_computing_publication_material
;
O. V. Dolomanov, L. J. Bourhis, R. J. Gildea, J. A. K. Howard and H. Puschmann,
OLEX2: a complete structure solution, refinement and analysis program.
J. Appl. Cryst. (2009). 42, 339-341.
;
_computing_structure_refinement
;
SHELXL, G.M. Sheldrick, Acta Cryst.
(2008). A64, 112-122
;
_computing_structure_solution
;
SHELXS, G.M. Sheldrick, Acta Cryst.
(2008). A64, 112-122
;
_diffrn_ambient_environment N~2~
_diffrn_ambient_temperature 100.01(10)
_diffrn_detector 'CCD plate'
_diffrn_detector_area_resol_mean 5.3114
_diffrn_detector_type Atlas
_diffrn_measured_fraction_theta_full 0.9998
_diffrn_measured_fraction_theta_max 0.9985
_diffrn_measurement_details
;
#__ type_ start__ end____ width___ exp.time_
  1 omega  -50.00   33.00   1.0000    1.5000
omega____ theta____ kappa____ phi______ frames
    -      -38.5000   38.0000 -180.0000 83

#__ type_ start__ end____ width___ exp.time_
  2 omega   13.00  115.00   1.0000    1.5000
omega____ theta____ kappa____ phi______ frames
    -       43.1988   77.0000  150.0000 102

#__ type_ start__ end____ width___ exp.time_
  3 omega   23.00  114.00   1.0000    1.5000
omega____ theta____ kappa____ phi______ frames
    -       43.1988   38.0000  -90.0000 91

#__ type_ start__ end____ width___ exp.time_
  4 omega   18.00  112.00   1.0000    1.5000
omega____ theta____ kappa____ phi______ frames
    -       43.1988   57.0000   60.0000 94

#__ type_ start__ end____ width___ exp.time_
  5 omega   18.00  112.00   1.0000    1.5000
omega____ theta____ kappa____ phi______ frames
    -       43.1988   57.0000  -30.0000 94

#__ type_ start__ end____ width___ exp.time_
  6 omega   57.00  127.00   1.0000    1.5000
omega____ theta____ kappa____ phi______ frames
    -       43.1988  178.0000  150.0000 70

#__ type_ start__ end____ width___ exp.time_
  7 omega   13.00  115.00   1.0000    1.5000
omega____ theta____ kappa____ phi______ frames
    -       43.1988   77.0000   90.0000 102

#__ type_ start__ end____ width___ exp.time_
  8 omega   13.00  115.00   1.0000    1.5000
omega____ theta____ kappa____ phi______ frames
    -       43.1988   77.0000  -90.0000 102

#__ type_ start__ end____ width___ exp.time_
  9 omega   13.00  115.00   1.0000    1.5000
omega____ theta____ kappa____ phi______ frames
    -       43.1988   77.0000    0.0000 102

#__ type_ start__ end____ width___ exp.time_
 10 omega   13.00  115.00   1.0000    1.5000
omega____ theta____ kappa____ phi______ frames
    -       43.1988   77.0000 -150.0000 102

#__ type_ start__ end____ width___ exp.time_
 11 omega   57.00  127.00   1.0000    1.5000
omega____ theta____ kappa____ phi______ frames
    -       43.1988  178.0000  -30.0000 70

#__ type_ start__ end____ width___ exp.time_
 12 omega   57.00  127.00   1.0000    1.5000
omega____ theta____ kappa____ phi______ frames
    -       43.1988  178.0000   60.0000 70

#__ type_ start__ end____ width___ exp.time_
 13 omega   41.00   99.00   1.0000    4.5000
omega____ theta____ kappa____ phi______ frames
    -      111.0000  -45.0000 -120.0000 58

#__ type_ start__ end____ width___ exp.time_
 14 omega   41.00  122.00   1.0000    4.5000
omega____ theta____ kappa____ phi______ frames
    -      111.0000 -125.0000 -180.0000 81

#__ type_ start__ end____ width___ exp.time_
 15 omega   41.00  122.00   1.0000    4.5000
omega____ theta____ kappa____ phi______ frames
    -      111.0000 -125.0000 -120.0000 81

#__ type_ start__ end____ width___ exp.time_
 16 omega   31.00  109.00   1.0000    4.5000
omega____ theta____ kappa____ phi______ frames
    -      111.0000  -94.0000   60.0000 78

#__ type_ start__ end____ width___ exp.time_
 17 omega   41.00  122.00   1.0000    4.5000
omega____ theta____ kappa____ phi______ frames
    -      111.0000 -125.0000  -30.0000 81

#__ type_ start__ end____ width___ exp.time_
 18 omega   85.00  178.00   1.0000    4.5000
omega____ theta____ kappa____ phi______ frames
    -      111.0000   61.0000   90.0000 93

#__ type_ start__ end____ width___ exp.time_
 19 omega   81.00  178.00   1.0000    4.5000
omega____ theta____ kappa____ phi______ frames
    -      111.0000   77.0000  -30.0000 97

#__ type_ start__ end____ width___ exp.time_
 20 omega   85.00  178.00   1.0000    4.5000
omega____ theta____ kappa____ phi______ frames
    -      111.0000   61.0000  -60.0000 93

#__ type_ start__ end____ width___ exp.time_
 21 omega   81.00  178.00   1.0000    4.5000
omega____ theta____ kappa____ phi______ frames
    -      111.0000   77.0000   30.0000 97

#__ type_ start__ end____ width___ exp.time_
 22 omega   81.00  178.00   1.0000    4.5000
omega____ theta____ kappa____ phi______ frames
    -      111.0000   77.0000    0.0000 97

#__ type_ start__ end____ width___ exp.time_
 23 omega   86.00  178.00   1.0000    4.5000
omega____ theta____ kappa____ phi______ frames
    -      111.0000   57.0000  -73.6819 92

#__ type_ start__ end____ width___ exp.time_
 24 omega   81.00  178.00   1.0000    4.5000
omega____ theta____ kappa____ phi______ frames
    -      111.0000   77.0000 -120.0000 97

#__ type_ start__ end____ width___ exp.time_
 25 omega   43.00  137.00   1.0000    4.5000
omega____ theta____ kappa____ phi______ frames
    -      111.0000  -61.0000  150.0000 94

#__ type_ start__ end____ width___ exp.time_
 26 omega   81.00  178.00   1.0000    4.5000
omega____ theta____ kappa____ phi______ frames
    -      111.0000   77.0000  120.0000 97

#__ type_ start__ end____ width___ exp.time_
 27 omega   85.00  178.00   1.0000    4.5000
omega____ theta____ kappa____ phi______ frames
    -      111.0000   61.0000 -180.0000 93

#__ type_ start__ end____ width___ exp.time_
 28 omega   85.00  178.00   1.0000    4.5000
omega____ theta____ kappa____ phi______ frames
    -      111.0000   61.0000  120.0000 93

#__ type_ start__ end____ width___ exp.time_
 29 omega   31.00  109.00   1.0000    4.5000
omega____ theta____ kappa____ phi______ frames
    -      111.0000  -94.0000    0.0000 78

#__ type_ start__ end____ width___ exp.time_
 30 omega   81.00  178.00   1.0000    4.5000
omega____ theta____ kappa____ phi______ frames
    -      111.0000   77.0000   60.0000 97

#__ type_ start__ end____ width___ exp.time_
 31 omega   81.00  178.00   1.0000    4.5000
omega____ theta____ kappa____ phi______ frames
    -      111.0000   77.0000 -180.0000 97

#__ type_ start__ end____ width___ exp.time_
 32 omega   85.00  178.00   1.0000    4.5000
omega____ theta____ kappa____ phi______ frames
    -      111.0000   61.0000   60.0000 93

#__ type_ start__ end____ width___ exp.time_
 33 omega   81.00  178.00   1.0000    4.5000
omega____ theta____ kappa____ phi______ frames
    -      111.0000   77.0000   90.0000 97

#__ type_ start__ end____ width___ exp.time_
 34 omega   85.00  178.00   1.0000    4.5000
omega____ theta____ kappa____ phi______ frames
    -      111.0000   61.0000 -120.0000 93

#__ type_ start__ end____ width___ exp.time_
 35 omega   85.00  178.00   1.0000    4.5000
omega____ theta____ kappa____ phi______ frames
    -      111.0000   61.0000   30.0000 93

#__ type_ start__ end____ width___ exp.time_
 36 omega   85.00  178.00   1.0000    4.5000
omega____ theta____ kappa____ phi______ frames
    -      111.0000   61.0000 -150.0000 93

#__ type_ start__ end____ width___ exp.time_
 37 omega   81.00  178.00   1.0000    4.5000
omega____ theta____ kappa____ phi______ frames
    -      111.0000   77.0000  -90.0000 97

#__ type_ start__ end____ width___ exp.time_
 38 omega   85.00  178.00   1.0000    4.5000
omega____ theta____ kappa____ phi______ frames
    -      111.0000   61.0000  -30.0000 93

#__ type_ start__ end____ width___ exp.time_
 39 omega   81.00  178.00   1.0000    4.5000
omega____ theta____ kappa____ phi______ frames
    -      111.0000   77.0000 -150.0000 97

#__ type_ start__ end____ width___ exp.time_
 40 omega   85.00  178.00   1.0000    4.5000
omega____ theta____ kappa____ phi______ frames
    -      111.0000   61.0000    0.0000 93

#__ type_ start__ end____ width___ exp.time_
 41 omega   85.00  178.00   1.0000    4.5000
omega____ theta____ kappa____ phi______ frames
    -      111.0000   61.0000  150.0000 93

#__ type_ start__ end____ width___ exp.time_
 42 omega   81.00  178.00   1.0000    4.5000
omega____ theta____ kappa____ phi______ frames
    -      111.0000   77.0000  150.0000 97

#__ type_ start__ end____ width___ exp.time_
 43 omega   85.00  178.00   1.0000    4.5000
omega____ theta____ kappa____ phi______ frames
    -      111.0000   61.0000  -90.0000 93

#__ type_ start__ end____ width___ exp.time_
 44 omega   81.00  178.00   1.0000    4.5000
omega____ theta____ kappa____ phi______ frames
    -      111.0000   77.0000  -60.0000 97

#__ type_ start__ end____ width___ exp.time_
 45 omega   83.00  178.00   1.0000    4.5000
omega____ theta____ kappa____ phi______ frames
    -      111.0000   69.0000   89.3485 95

#__ type_ start__ end____ width___ exp.time_
 46 omega   84.00  178.00   1.0000    4.5000
omega____ theta____ kappa____ phi______ frames
    -      111.0000   65.0000 -175.5919 94

#__ type_ start__ end____ width___ exp.time_
 47 omega -110.00  -18.00   1.0000    1.5000
omega____ theta____ kappa____ phi______ frames
    -      -38.5000  -38.0000 -180.0000 92

#__ type_ start__ end____ width___ exp.time_
 48 omega -116.00   -5.00   1.0000    1.5000
omega____ theta____ kappa____ phi______ frames
    -      -38.5000  -19.0000   30.0000 111

#__ type_ start__ end____ width___ exp.time_
 49 omega   13.00  115.00   1.0000    1.5000
omega____ theta____ kappa____ phi______ frames
    -       43.1988   77.0000  120.0000 102

#__ type_ start__ end____ width___ exp.time_
 50 omega   18.00  112.00   1.0000    1.5000
omega____ theta____ kappa____ phi______ frames
    -       43.1988   57.0000  -90.0000 94

#__ type_ start__ end____ width___ exp.time_
 51 omega   13.00  115.00   1.0000    1.5000
omega____ theta____ kappa____ phi______ frames
    -       43.1988   77.0000  -30.0000 102

#__ type_ start__ end____ width___ exp.time_
 52 omega  -42.00  129.00   1.0000    1.5000
omega____ theta____ kappa____ phi______ frames
    -       43.1988    0.0000 -180.0000 171

#__ type_ start__ end____ width___ exp.time_
 53 omega  -42.00  129.00   1.0000    1.5000
omega____ theta____ kappa____ phi______ frames
    -       43.1988    0.0000 -120.0000 171

#__ type_ start__ end____ width___ exp.time_
 54 omega  -42.00  129.00   1.0000    1.5000
omega____ theta____ kappa____ phi______ frames
    -       43.1988    0.0000 -150.0000 171

#__ type_ start__ end____ width___ exp.time_
 55 omega  -42.00  129.00   1.0000    1.5000
omega____ theta____ kappa____ phi______ frames
    -       43.1988    0.0000  -90.0000 171

#__ type_ start__ end____ width___ exp.time_
 56 omega  -42.00  129.00   1.0000    1.5000
omega____ theta____ kappa____ phi______ frames
    -       43.1988    0.0000  -60.0000 171

#__ type_ start__ end____ width___ exp.time_
 57 omega  -42.00  129.00   1.0000    1.5000
omega____ theta____ kappa____ phi______ frames
    -       43.1988    0.0000  -30.0000 171

#__ type_ start__ end____ width___ exp.time_
 58 omega  -42.00   62.00   1.0000    1.5000
omega____ theta____ kappa____ phi______ frames
    -       43.1988    0.0000    0.0000 104

#__ type_ start__ end____ width___ exp.time_
 59 omega   18.00  112.00   1.0000    1.5000
omega____ theta____ kappa____ phi______ frames
    -       43.1988   57.0000 -120.0000 94
;
_diffrn_measurement_device 'four-circle diffractometer'
_diffrn_measurement_device_type 'SuperNova, Dual, Cu at zero, Atlas'
_diffrn_measurement_method '\w scans'
_diffrn_orient_matrix_UB_11 0.0663065000
_diffrn_orient_matrix_UB_12 -0.0129674000
_diffrn_orient_matrix_UB_13 -0.0046194000
_diffrn_orient_matrix_UB_21 -0.0090641000
_diffrn_orient_matrix_UB_22 -0.0027648000
_diffrn_orient_matrix_UB_23 -0.0469230000
_diffrn_orient_matrix_UB_31 0.0531140000
_diffrn_orient_matrix_UB_32 0.0844321000
_diffrn_orient_matrix_UB_33 -0.0022693000
_diffrn_radiation_monochromator mirror
_diffrn_radiation_probe x-ray
_diffrn_radiation_type 'Cu K\a'
_diffrn_radiation_wavelength 1.54184
_diffrn_reflns_av_R_equivalents 0.0298
_diffrn_reflns_av_unetI/netI 0.0070
_diffrn_reflns_Laue_measured_fraction_full 0.999
_diffrn_reflns_Laue_measured_fraction_max 0.999
_diffrn_reflns_limit_h_max 25
_diffrn_reflns_limit_h_min -25
_diffrn_reflns_limit_k_max 25
_diffrn_reflns_limit_k_min -25
_diffrn_reflns_limit_l_max 40
_diffrn_reflns_limit_l_min -40
_diffrn_reflns_number 147651
_diffrn_reflns_point_group_measured_fraction_full 0.999
_diffrn_reflns_point_group_measured_fraction_max 0.999
_diffrn_reflns_theta_full 67.684
_diffrn_reflns_theta_max 71.892
_diffrn_reflns_theta_min 2.800
_diffrn_source 'sealed X-ray tube'
_diffrn_source_type 'SuperNova (Cu) X-ray Source'
_exptl_absorpt_coefficient_mu 2.317
_exptl_absorpt_correction_T_max 0.893
_exptl_absorpt_correction_T_min 0.845
_exptl_absorpt_correction_type gaussian
_exptl_absorpt_process_details
;
CrysAlisPro, Agilent Technologies,
Version 1.171.37.35 (release 13-08-2014 CrysAlis171 .NET)
(compiled Aug 13 2014,18:06:01)
Numerical absorption correction based on gaussian integration over
            a multifaceted crystal model
Empirical absorption correction using spherical harmonics,
 implemented in SCALE3 ABSPACK scaling algorithm.
;
_exptl_crystal_colour 'clear colourless'
_exptl_crystal_colour_lustre clear
_exptl_crystal_colour_primary colourless
_exptl_crystal_density_diffrn 1.547
_exptl_crystal_description fragment
_exptl_crystal_F_000 5784
_exptl_crystal_size_max 0.2066
_exptl_crystal_size_mid 0.1432
_exptl_crystal_size_min 0.1398
_refine_diff_density_max 0.524
_refine_diff_density_min -0.237
_refine_diff_density_rms 0.055
_refine_ls_extinction_method none
_refine_ls_goodness_of_fit_ref 1.062
_refine_ls_hydrogen_treatment constr
_refine_ls_matrix_type full
_refine_ls_number_parameters 399
_refine_ls_number_reflns 5344
_refine_ls_number_restraints 0
_refine_ls_restrained_S_all 1.062
_refine_ls_R_factor_all 0.0356
_refine_ls_R_factor_gt 0.0355
_refine_ls_shift/su_max 0.001
_refine_ls_shift/su_mean 0.000
_refine_ls_structure_factor_coef Fsqd
_refine_ls_weighting_details 'w=1/[\s^2^(Fo^2^)+(0.0637P)^2^+20.1703P] where P=(Fo^2^+2Fc^2^)/3'
_refine_ls_weighting_scheme calc
_refine_ls_wR_factor_gt 0.1010
_refine_ls_wR_factor_ref 0.1011
_reflns_Friedel_coverage 0.000
_reflns_number_gt 5318
_reflns_number_total 5344
_reflns_threshold_expression 'I > 2\s(I)'
_cod_data_source_file c6dt04293g2.cif
_cod_data_source_block toma25_9
_cod_depositor_comments 'Adding full bibliography for 7041624--7041640.cif.'
_cod_original_cell_volume 12246.66(12)
_cod_database_code 7041629
_chemical_oxdiff_formula 'C42 H30 F16 Si4'
_reflns_odcompleteness_completeness 99.98
_reflns_odcompleteness_iscentric 1
_reflns_odcompleteness_theta 66.97
_shelx_space_group_comment
;
The symmetry employed for this shelxl refinement is uniquely defined
by the following loop, which should always be used as a source of
symmetry information in preference to the above space-group names.
They are only intended as comments.
;
_shelxl_version_number 2014-3

loop_
_space_group_symop_operation_xyz
'x, y, z'
'-y, x-y, z'
'-x+y, -x, z'
'x+2/3, y+1/3, z+1/3'
'-y+2/3, x-y+1/3, z+1/3'
'-x+y+2/3, -x+1/3, z+1/3'
'x+1/3, y+2/3, z+2/3'
'-y+1/3, x-y+2/3, z+2/3'
'-x+y+1/3, -x+2/3, z+2/3'
'-x, -y, -z'
'y, -x+y, -z'
'x-y, x, -z'
'-x+2/3, -y+1/3, -z+1/3'
'y+2/3, -x+y+1/3, -z+1/3'
'x-y+2/3, x+1/3, -z+1/3'
'-x+1/3, -y+2/3, -z+2/3'
'y+1/3, -x+y+2/3, -z+2/3'
'x-y+1/3, x+2/3, -z+2/3'

loop_
_atom_site_label
_atom_site_type_symbol
_atom_site_fract_x
_atom_site_fract_y
_atom_site_fract_z
_atom_site_U_iso_or_equiv
_atom_site_adp_type
_atom_site_occupancy
_atom_site_site_symmetry_order
_atom_site_calc_flag
_atom_site_refinement_flags_posn
_atom_site_refinement_flags_adp
_atom_site_refinement_flags_occupancy
_atom_site_disorder_assembly
_atom_site_disorder_group
Si1 Si 0.3333 0.6667 0.26990(3) 0.01880(19) Uani 1 3 d S T P . .
Si2 Si 0.47914(3) 0.62851(3) 0.31276(2) 0.02425(14) Uani 1 1 d . . . . .
F1 F 0.3333 0.6667 0.31885(6) 0.0251(4) Uani 1 3 d S T P . .
F2 F 0.34645(9) 0.51391(9) 0.37066(4) 0.0395(3) Uani 1 1 d . . . . .
F3 F 0.23970(10) 0.37618(9) 0.35386(6) 0.0498(4) Uani 1 1 d . . . . .
F4 F 0.23238(10) 0.31607(9) 0.27835(6) 0.0496(4) Uani 1 1 d . . . . .
F5 F 0.33629(10) 0.39588(9) 0.22077(5) 0.0433(4) Uani 1 1 d . . . . .
F6 F 0.44226(9) 0.53429(8) 0.23699(4) 0.0363(3) Uani 1 1 d . . . . .
C1 C 0.43062(13) 0.70209(12) 0.25071(6) 0.0247(4) Uani 1 1 d . . . . .
C2 C 0.48579(13) 0.68732(12) 0.26670(7) 0.0256(4) Uani 1 1 d . . . . .
C3 C 0.55367(13) 0.71635(14) 0.24500(7) 0.0299(5) Uani 1 1 d . . . . .
H3 H 0.5903 0.7074 0.2549 0.036 Uiso 1 1 calc R U . . .
C4 C 0.56710(14) 0.75748(14) 0.20969(7) 0.0321(5) Uani 1 1 d . . . . .
H4 H 0.6125 0.7760 0.1964 0.039 Uiso 1 1 calc R U . . .
C5 C 0.51396(14) 0.77137(13) 0.19395(7) 0.0283(5) Uani 1 1 d . . . . .
H5 H 0.5226 0.7981 0.1698 0.034 Uiso 1 1 calc R U . . .
C6 C 0.44695(13) 0.74465(12) 0.21482(6) 0.0246(4) Uani 1 1 d . . . . .
H6 H 0.4117 0.7554 0.2046 0.030 Uiso 1 1 calc R U . . .
C7 C 0.47206(15) 0.66778(15) 0.36251(7) 0.0346(5) Uani 1 1 d . . . . .
H7A H 0.5132 0.7173 0.3654 0.052 Uiso 1 1 calc R U . . .
H7B H 0.4729 0.6375 0.3845 0.052 Uiso 1 1 calc R U . . .
H7C H 0.4265 0.6688 0.3634 0.052 Uiso 1 1 calc R U . . .
C8 C 0.56196(15) 0.61576(16) 0.31374(8) 0.0367(6) Uani 1 1 d . . . . .
H8A H 0.5617 0.5888 0.2898 0.055 Uiso 1 1 calc R U . . .
H8B H 0.5602 0.5885 0.3378 0.055 Uiso 1 1 calc R U . . .
H8C H 0.6064 0.6634 0.3141 0.055 Uiso 1 1 calc R U . . .
C9 C 0.39842(13) 0.53138(13) 0.30405(7) 0.0290(5) Uani 1 1 d . . . . .
C10 C 0.34521(15) 0.48768(14) 0.33290(8) 0.0325(5) Uani 1 1 d . . . . .
C11 C 0.28931(15) 0.41573(14) 0.32483(8) 0.0357(5) Uani 1 1 d . . . . .
C12 C 0.28564(15) 0.38505(14) 0.28710(9) 0.0368(6) Uani 1 1 d . . . . .
C13 C 0.33902(15) 0.42582(14) 0.25740(8) 0.0329(5) Uani 1 1 d . . . . .
C14 C 0.39268(14) 0.49698(14) 0.26664(7) 0.0305(5) Uani 1 1 d . . . . .
Si3 Si 0.3333 0.6667 0.56585(3) 0.0277(2) Uani 1 3 d S T P . .
Si4 Si 0.52280(9) 0.71562(9) 0.52546(4) 0.0269(3) Uani 0.848(3) 1 d . . P A 1
Si4B Si 0.5098(6) 0.7107(7) 0.5177(3) 0.0269(3) Uani 0.152(3) 1 d . . P A 2
F7 F 0.3333 0.6667 0.51695(7) 0.0509(7) Uani 1 3 d S T P . .
C15 C 0.42709(13) 0.74080(13) 0.58438(6) 0.0253(4) Uani 1 1 d . . . . .
C16 C 0.49842(14) 0.75831(13) 0.56927(7) 0.0273(5) Uani 1 1 d . . . . .
C17 C 0.56081(14) 0.81419(14) 0.58962(8) 0.0318(5) Uani 1 1 d . . . . .
H17 H 0.6076 0.8268 0.5798 0.038 Uiso 1 1 calc R U . . .
C18 C 0.55604(14) 0.85166(13) 0.62368(8) 0.0320(5) Uani 1 1 d . . . . .
H18 H 0.5988 0.8880 0.6364 0.038 Uiso 1 1 calc R U . . .
C19 C 0.48694(14) 0.83421(13) 0.63835(7) 0.0286(5) Uani 1 1 d . . . . .
H19 H 0.4827 0.8586 0.6612 0.034 Uiso 1 1 calc R U . . .
C20 C 0.42373(13) 0.77993(13) 0.61871(7) 0.0270(5) Uani 1 1 d . . . . .
H20 H 0.3775 0.7691 0.6286 0.032 Uiso 1 1 calc R U . . .
F8 F 0.41175(14) 0.56300(15) 0.47726(8) 0.0539(6) Uani 0.848(3) 1 d . . P A 1
F9 F 0.37210(14) 0.42360(14) 0.49840(10) 0.0669(8) Uani 0.848(3) 1 d . . P A 1
F10 F 0.42745(15) 0.39640(12) 0.56700(10) 0.0664(8) Uani 0.848(3) 1 d . . P A 1
F11 F 0.52137(18) 0.51156(15) 0.61632(7) 0.0612(7) Uani 0.848(3) 1 d . . P A 1
F12 F 0.55565(15) 0.64977(14) 0.59792(9) 0.0454(6) Uani 0.848(3) 1 d . . P A 1
C21 C 0.4936(4) 0.7310(6) 0.4742(2) 0.0508(15) Uani 0.848(3) 1 d . . P A 1
H21A H 0.4408 0.7107 0.4739 0.076 Uiso 0.848(3) 1 calc R U P A 1
H21B H 0.5072 0.7070 0.4536 0.076 Uiso 0.848(3) 1 calc R U P A 1
H21C H 0.5178 0.7832 0.4687 0.076 Uiso 0.848(3) 1 calc R U P A 1
C22 C 0.6258(2) 0.7536(3) 0.52279(15) 0.0408(10) Uani 0.848(3) 1 d . . P A 1
H22A H 0.6506 0.8063 0.5190 0.061 Uiso 0.848(3) 1 calc R U P A 1
H22B H 0.6370 0.7312 0.5002 0.061 Uiso 0.848(3) 1 calc R U P A 1
H22C H 0.6425 0.7425 0.5478 0.061 Uiso 0.848(3) 1 calc R U P A 1
C23 C 0.48427(13) 0.61082(9) 0.53725(7) 0.0295(7) Uani 0.848(3) 1 d G . P A 1
C24 C 0.43690(12) 0.55266(12) 0.51184(6) 0.0362(7) Uani 0.848(3) 1 d G . P A 1
C25 C 0.41756(12) 0.48025(10) 0.52176(8) 0.0420(9) Uani 0.848(3) 1 d G . P A 1
C26 C 0.44559(14) 0.46599(9) 0.55710(8) 0.0444(9) Uani 0.848(3) 1 d G . P A 1
C27 C 0.49297(14) 0.52415(12) 0.58251(6) 0.0414(8) Uani 0.848(3) 1 d G . P A 1
C28 C 0.51231(13) 0.59656(10) 0.57259(6) 0.0340(7) Uani 0.848(3) 1 d G . P A 1
F8B F 0.4160(9) 0.5877(9) 0.4623(5) 0.0539(6) Uani 0.152(3) 1 d . . P A 2
F9B F 0.3633(8) 0.4397(8) 0.4719(6) 0.0669(8) Uani 0.152(3) 1 d . . P A 2
F10B F 0.3940(9) 0.3871(7) 0.5388(6) 0.0664(8) Uani 0.152(3) 1 d . . P A 2
F11B F 0.4848(11) 0.4862(9) 0.6009(5) 0.0612(7) Uani 0.152(3) 1 d . . P A 2
F12B F 0.5307(10) 0.6280(11) 0.5944(7) 0.0454(6) Uani 0.152(3) 1 d . . P A 2
C21B C 0.472(3) 0.723(4) 0.4715(16) 0.0508(15) Uani 0.152(3) 1 d . . P A 2
H21D H 0.4214 0.7092 0.4756 0.076 Uiso 0.152(3) 1 calc R U P A 2
H21E H 0.4757 0.6929 0.4503 0.076 Uiso 0.152(3) 1 calc R U P A 2
H21F H 0.5000 0.7744 0.4634 0.076 Uiso 0.152(3) 1 calc R U P A 2
C22B C 0.6052(15) 0.748(2) 0.5153(11) 0.0408(10) Uani 0.152(3) 1 d . . P A 2
H22D H 0.6293 0.7959 0.5283 0.061 Uiso 0.152(3) 1 calc R U P A 2
H22E H 0.6205 0.7535 0.4872 0.061 Uiso 0.152(3) 1 calc R U P A 2
H22F H 0.6187 0.7159 0.5291 0.061 Uiso 0.152(3) 1 calc R U P A 2
C23B C 0.4754(9) 0.6142(5) 0.5283(5) 0.0295(7) Uani 0.152(3) 1 d G . P A 2
C24B C 0.4335(9) 0.5667(8) 0.4968(4) 0.0362(7) Uani 0.152(3) 1 d G . P A 2
C25B C 0.4064(8) 0.4909(7) 0.5003(5) 0.0420(9) Uani 0.152(3) 1 d G . P A 2
C26B C 0.4213(9) 0.4626(6) 0.5354(6) 0.0444(9) Uani 0.152(3) 1 d G . P A 2
C27B C 0.4632(10) 0.5101(9) 0.5668(4) 0.0414(8) Uani 0.152(3) 1 d G . P A 2
C28B C 0.4902(9) 0.5859(8) 0.5633(5) 0.0340(7) Uani 0.152(3) 1 d G . P A 2

loop_
_atom_site_aniso_label
_atom_site_aniso_U_11
_atom_site_aniso_U_22
_atom_site_aniso_U_33
_atom_site_aniso_U_23
_atom_site_aniso_U_13
_atom_site_aniso_U_12
Si1 0.0216(3) 0.0216(3) 0.0131(4) 0.000 0.000 0.01082(14)
Si2 0.0244(3) 0.0263(3) 0.0200(3) 0.0025(2) -0.0036(2) 0.0111(2)
F1 0.0305(7) 0.0305(7) 0.0144(9) 0.000 0.000 0.0152(3)
F2 0.0440(8) 0.0408(8) 0.0310(7) 0.0055(6) 0.0051(6) 0.0192(7)
F3 0.0445(9) 0.0362(8) 0.0605(10) 0.0147(8) 0.0186(8) 0.0141(7)
F4 0.0455(9) 0.0248(7) 0.0673(11) -0.0015(7) -0.0005(8) 0.0093(7)
F5 0.0504(9) 0.0375(8) 0.0423(8) -0.0091(7) -0.0096(7) 0.0222(7)
F6 0.0428(8) 0.0331(7) 0.0282(7) 0.0027(6) -0.0013(6) 0.0153(7)
C1 0.0275(11) 0.0230(10) 0.0219(10) -0.0024(8) -0.0016(8) 0.0114(9)
C2 0.0252(11) 0.0238(10) 0.0244(10) -0.0016(8) -0.0039(8) 0.0098(9)
C3 0.0239(11) 0.0296(12) 0.0318(11) 0.0045(9) -0.0031(9) 0.0099(9)
C4 0.0256(11) 0.0316(12) 0.0326(12) 0.0023(10) 0.0065(9) 0.0095(10)
C5 0.0328(12) 0.0251(10) 0.0233(9) 0.0019(8) 0.0029(9) 0.0116(9)
C6 0.0281(11) 0.0264(10) 0.0185(9) -0.0010(8) -0.0019(8) 0.0129(9)
C7 0.0382(13) 0.0371(13) 0.0263(11) 0.0012(10) -0.0056(10) 0.0169(11)
C8 0.0334(13) 0.0421(14) 0.0344(13) 0.0087(11) -0.0048(10) 0.0187(12)
C9 0.0310(11) 0.0269(11) 0.0285(11) 0.0042(9) -0.0033(9) 0.0139(9)
C10 0.0349(12) 0.0323(12) 0.0326(12) 0.0040(10) -0.0012(10) 0.0184(11)
C11 0.0337(13) 0.0276(12) 0.0437(14) 0.0122(10) 0.0069(11) 0.0137(11)
C12 0.0341(13) 0.0222(11) 0.0513(15) 0.0030(10) -0.0048(11) 0.0119(10)
C13 0.0365(13) 0.0303(12) 0.0334(12) -0.0009(10) -0.0066(10) 0.0179(11)
C14 0.0316(12) 0.0309(12) 0.0320(11) 0.0053(9) -0.0039(9) 0.0178(10)
Si3 0.0350(4) 0.0350(4) 0.0130(4) 0.000 0.000 0.01750(18)
Si4 0.0357(7) 0.0328(4) 0.0162(6) 0.0038(5) 0.0051(4) 0.0203(5)
Si4B 0.0357(7) 0.0328(4) 0.0162(6) 0.0038(5) 0.0051(4) 0.0203(5)
F7 0.0699(12) 0.0699(12) 0.0128(10) 0.000 0.000 0.0349(6)
C15 0.0331(12) 0.0283(11) 0.0181(9) 0.0065(8) 0.0046(8) 0.0179(10)
C16 0.0351(12) 0.0255(11) 0.0236(9) 0.0077(8) 0.0074(9) 0.0168(10)
C17 0.0298(12) 0.0304(11) 0.0362(12) 0.0083(10) 0.0107(10) 0.0159(10)
C18 0.0293(12) 0.0256(11) 0.0373(12) 0.0013(9) 0.0016(10) 0.0108(9)
C19 0.0366(12) 0.0270(11) 0.0253(10) 0.0008(9) 0.0020(9) 0.0183(10)
C20 0.0306(11) 0.0301(11) 0.0213(10) 0.0042(8) 0.0050(8) 0.0158(10)
F8 0.0494(11) 0.0564(16) 0.0629(17) -0.0163(11) -0.0216(12) 0.0318(12)
F9 0.0434(12) 0.0449(12) 0.102(2) -0.0218(14) -0.0045(14) 0.0140(10)
F10 0.0669(16) 0.0316(10) 0.101(2) 0.0222(12) 0.0304(15) 0.0249(11)
F11 0.085(2) 0.0584(15) 0.0485(13) 0.0232(11) 0.0056(12) 0.0422(15)
F12 0.0596(18) 0.0439(17) 0.0315(9) 0.0046(11) -0.0001(12) 0.0250(13)
C21 0.080(5) 0.078(3) 0.0225(17) 0.0066(18) 0.008(3) 0.061(4)
C22 0.028(2) 0.0425(18) 0.042(2) -0.0010(17) 0.0151(17) 0.011(2)
C23 0.0318(14) 0.0313(13) 0.0306(18) 0.0048(11) 0.0123(12) 0.0196(11)
C24 0.0287(13) 0.0399(17) 0.0438(18) -0.0014(14) 0.0053(14) 0.0199(13)
C25 0.0308(15) 0.0318(16) 0.062(3) 0.0003(16) 0.0107(16) 0.0149(13)
C26 0.0412(18) 0.0291(16) 0.063(2) 0.0116(16) 0.0241(17) 0.0178(14)
C27 0.050(2) 0.0393(17) 0.0408(18) 0.0172(15) 0.0170(15) 0.0271(17)
C28 0.0342(18) 0.0342(16) 0.0357(18) 0.0068(15) 0.0117(14) 0.0187(15)
F8B 0.0494(11) 0.0564(16) 0.0629(17) -0.0163(11) -0.0216(12) 0.0318(12)
F9B 0.0434(12) 0.0449(12) 0.102(2) -0.0218(14) -0.0045(14) 0.0140(10)
F10B 0.0669(16) 0.0316(10) 0.101(2) 0.0222(12) 0.0304(15) 0.0249(11)
F11B 0.085(2) 0.0584(15) 0.0485(13) 0.0232(11) 0.0056(12) 0.0422(15)
F12B 0.0596(18) 0.0439(17) 0.0315(9) 0.0046(11) -0.0001(12) 0.0250(13)
C21B 0.080(5) 0.078(3) 0.0225(17) 0.0066(18) 0.008(3) 0.061(4)
C22B 0.028(2) 0.0425(18) 0.042(2) -0.0010(17) 0.0151(17) 0.011(2)
C23B 0.0318(14) 0.0313(13) 0.0306(18) 0.0048(11) 0.0123(12) 0.0196(11)
C24B 0.0287(13) 0.0399(17) 0.0438(18) -0.0014(14) 0.0053(14) 0.0199(13)
C25B 0.0308(15) 0.0318(16) 0.062(3) 0.0003(16) 0.0107(16) 0.0149(13)
C26B 0.0412(18) 0.0291(16) 0.063(2) 0.0116(16) 0.0241(17) 0.0178(14)
C27B 0.050(2) 0.0393(17) 0.0408(18) 0.0172(15) 0.0170(15) 0.0271(17)
C28B 0.0342(18) 0.0342(16) 0.0357(18) 0.0068(15) 0.0117(14) 0.0187(15)

loop_
_atom_type_symbol
_atom_type_description
_atom_type_scat_dispersion_real
_atom_type_scat_dispersion_imag
_atom_type_scat_source
C C 0.0181 0.0091 'International Tables Vol C Tables 4.2.6.8 and 6.1.1.4'
H H 0.0000 0.0000 'International Tables Vol C Tables 4.2.6.8 and 6.1.1.4'
F F 0.0727 0.0534 'International Tables Vol C Tables 4.2.6.8 and 6.1.1.4'
Si Si 0.2541 0.3302 'International Tables Vol C Tables 4.2.6.8 and 6.1.1.4'

loop_
_exptl_crystal_face_index_h
_exptl_crystal_face_index_k
_exptl_crystal_face_index_l
_exptl_crystal_face_perp_dist
_exptl_oxdiff_crystal_face_indexfrac_h
_exptl_oxdiff_crystal_face_indexfrac_k
_exptl_oxdiff_crystal_face_indexfrac_l
_exptl_oxdiff_crystal_face_x
_exptl_oxdiff_crystal_face_y
_exptl_oxdiff_crystal_face_z
0 0 -1 0.0677 0.0010 -0.0011 -1.0008 0.0047 0.0470 0.0022
1 2 5 0.0643 1.0056 1.9982 5.0027 0.0177 -0.2494 0.2108
0 -2 5 0.0492 -0.0124 -1.9905 5.0069 0.0019 -0.2293 -0.1801
-1 -5 3 0.0660 -1.0247 -4.9834 3.0080 -0.0172 -0.1181 -0.4820
5 -2 -1 0.0894 5.0094 -2.0159 -0.9906 0.3629 0.0067 0.0981
-5 2 1 0.0894 -5.0094 2.0159 0.9906 -0.3629 -0.0067 -0.0981
3 -5 0 0.0870 2.9909 -5.0017 0.0115 0.2631 -0.0138 -0.2635
-3 5 0 0.0870 -2.9909 5.0017 -0.0115 -0.2631 0.0138 0.2635
-4 -5 1 0.0716 -4.0322 -4.9745 1.0020 -0.2075 0.0033 -0.6365
4 5 -1 0.0716 4.0322 4.9745 -1.0020 0.2075 -0.0033 0.6365
-1 3 5 0.0682 -0.9970 3.0037 4.9983 -0.1281 -0.2338 0.1893
2 0 5 0.0498 2.0013 -0.0017 5.0070 0.1096 -0.2531 0.0948
2 -3 5 0.0425 1.9902 -2.9960 5.0112 0.1477 -0.2449 -0.1586

loop_
_geom_angle_atom_site_label_1
_geom_angle_atom_site_label_2
_geom_angle_atom_site_label_3
_geom_angle
_geom_angle_site_symmetry_1
_geom_angle_site_symmetry_3
F1 Si1 C1 109.43(7) . 2_665
F1 Si1 C1 109.43(7) . 3_565
F1 Si1 C1 109.43(7) . .
C1 Si1 C1 109.51(7) 2_665 3_565
C1 Si1 C1 109.51(7) 2_665 .
C1 Si1 C1 109.51(7) 3_565 .
C7 Si2 C2 113.88(11) . .
C7 Si2 C8 109.21(12) . .
C7 Si2 C9 112.18(12) . .
C8 Si2 C2 109.24(11) . .
C8 Si2 C9 103.85(12) . .
C9 Si2 C2 107.98(10) . .
C2 C1 Si1 128.14(17) . .
C6 C1 Si1 113.47(17) . .
C6 C1 C2 118.3(2) . .
C1 C2 Si2 128.37(17) . .
C3 C2 Si2 113.97(17) . .
C3 C2 C1 117.6(2) . .
C2 C3 H3 118.9 . .
C4 C3 C2 122.1(2) . .
C4 C3 H3 118.9 . .
C3 C4 H4 119.7 . .
C5 C4 C3 120.6(2) . .
C5 C4 H4 119.7 . .
C4 C5 H5 120.6 . .
C4 C5 C6 118.9(2) . .
C6 C5 H5 120.6 . .
C1 C6 H6 118.7 . .
C5 C6 C1 122.5(2) . .
C5 C6 H6 118.7 . .
Si2 C7 H7A 109.5 . .
Si2 C7 H7B 109.5 . .
Si2 C7 H7C 109.5 . .
H7A C7 H7B 109.5 . .
H7A C7 H7C 109.5 . .
H7B C7 H7C 109.5 . .
Si2 C8 H8A 109.5 . .
Si2 C8 H8B 109.5 . .
Si2 C8 H8C 109.5 . .
H8A C8 H8B 109.5 . .
H8A C8 H8C 109.5 . .
H8B C8 H8C 109.5 . .
C10 C9 Si2 125.98(19) . .
C14 C9 Si2 118.88(18) . .
C14 C9 C10 115.0(2) . .
F2 C10 C9 120.6(2) . .
F2 C10 C11 116.6(2) . .
C11 C10 C9 122.8(2) . .
F3 C11 C10 120.2(2) . .
F3 C11 C12 120.2(2) . .
C12 C11 C10 119.6(2) . .
F4 C12 C11 121.1(3) . .
F4 C12 C13 119.1(3) . .
C11 C12 C13 119.9(2) . .
F5 C13 C12 120.1(2) . .
F5 C13 C14 121.5(2) . .
C14 C13 C12 118.3(2) . .
F6 C14 C9 119.5(2) . .
F6 C14 C13 116.2(2) . .
C13 C14 C9 124.3(2) . .
F7 Si3 C15 108.75(7) . 2_665
F7 Si3 C15 108.75(7) . .
F7 Si3 C15 108.75(7) . 3_565
C15 Si3 C15 110.18(6) 2_665 .
C15 Si3 C15 110.18(6) 2_665 3_565
C15 Si3 C15 110.18(6) . 3_565
C16 Si4 C23 108.72(12) . .
C21 Si4 C16 114.4(3) . .
C21 Si4 C22 106.7(3) . .
C21 Si4 C23 112.5(3) . .
C22 Si4 C16 110.91(18) . .
C22 Si4 C23 102.93(19) . .
C21B Si4B C16 117.9(19) . .
C21B Si4B C23B 112(2) . .
C22B Si4B C16 101.8(12) . .
C22B Si4B C21B 112(2) . .
C22B Si4B C23B 103.8(15) . .
C23B Si4B C16 108.0(8) . .
C16 C15 Si3 128.14(17) . .
C20 C15 Si3 113.52(17) . .
C20 C15 C16 118.3(2) . .
C15 C16 Si4 129.28(19) . .
C15 C16 Si4B 121.5(4) . .
C17 C16 Si4 113.24(18) . .
C17 C16 Si4B 120.8(4) . .
C17 C16 C15 117.5(2) . .
C16 C17 H17 118.4 . .
C18 C17 C16 123.2(2) . .
C18 C17 H17 118.4 . .
C17 C18 H18 120.4 . .
C19 C18 C17 119.1(2) . .
C19 C18 H18 120.4 . .
C18 C19 H19 120.3 . .
C18 C19 C20 119.5(2) . .
C20 C19 H19 120.3 . .
C15 C20 H20 118.8 . .
C19 C20 C15 122.5(2) . .
C19 C20 H20 118.8 . .
Si4 C21 H21A 109.5 . .
Si4 C21 H21B 109.5 . .
Si4 C21 H21C 109.5 . .
H21A C21 H21B 109.5 . .
H21A C21 H21C 109.5 . .
H21B C21 H21C 109.5 . .
Si4 C22 H22A 109.5 . .
Si4 C22 H22B 109.5 . .
Si4 C22 H22C 109.5 . .
H22A C22 H22B 109.5 . .
H22A C22 H22C 109.5 . .
H22B C22 H22C 109.5 . .
C24 C23 Si4 124.92(11) . .
C24 C23 C28 120.0 . .
C28 C23 Si4 114.90(11) . .
F8 C24 C23 122.71(19) . .
F8 C24 C25 117.21(19) . .
C23 C24 C25 120.0 . .
F9 C25 C24 121.5(2) . .
F9 C25 C26 118.5(2) . .
C24 C25 C26 120.0 . .
F10 C26 C25 120.6(2) . .
F10 C26 C27 119.4(2) . .
C25 C26 C27 120.0 . .
F11 C27 C26 120.81(19) . .
F11 C27 C28 119.18(19) . .
C28 C27 C26 120.0 . .
F12 C28 C23 121.81(19) . .
F12 C28 C27 118.17(19) . .
C27 C28 C23 120.0 . .
Si4B C21B H21D 109.5 . .
Si4B C21B H21E 109.5 . .
Si4B C21B H21F 109.5 . .
H21D C21B H21E 109.5 . .
H21D C21B H21F 109.5 . .
H21E C21B H21F 109.5 . .
Si4B C22B H22D 109.5 . .
Si4B C22B H22E 109.5 . .
Si4B C22B H22F 109.5 . .
H22D C22B H22E 109.5 . .
H22D C22B H22F 109.5 . .
H22E C22B H22F 109.5 . .
C24B C23B Si4B 114.3(10) . .
C24B C23B C28B 120.0 . .
C28B C23B Si4B 125.6(10) . .
F8B C24B C23B 124.9(12) . .
F8B C24B C25B 115.1(12) . .
C23B C24B C25B 120.0 . .
F9B C25B C24B 124.6(14) . .
F9B C25B C26B 115.4(14) . .
C24B C25B C26B 120.0 . .
F10B C26B C25B 119.8(14) . .
F10B C26B C27B 120.2(14) . .
C27B C26B C25B 120.0 . .
F11B C27B C26B 122.7(14) . .
F11B C27B C28B 117.1(14) . .
C28B C27B C26B 120.0 . .
F12B C28B C23B 123.4(15) . .
F12B C28B C27B 116.6(15) . .
C27B C28B C23B 120.0 . .

loop_
_geom_bond_atom_site_label_1
_geom_bond_atom_site_label_2
_geom_bond_distance
_geom_bond_site_symmetry_2
Si1 F1 1.598(2) .
Si1 C1 1.882(2) 2_665
Si1 C1 1.882(2) 3_565
Si1 C1 1.882(2) .
Si2 C2 1.899(2) .
Si2 C7 1.857(3) .
Si2 C8 1.871(3) .
Si2 C9 1.896(3) .
F2 C10 1.343(3) .
F3 C11 1.339(3) .
F4 C12 1.334(3) .
F5 C13 1.337(3) .
F6 C14 1.343(3) .
C1 C2 1.428(3) .
C1 C6 1.404(3) .
C2 C3 1.418(3) .
C3 H3 0.9300 .
C3 C4 1.378(3) .
C4 H4 0.9300 .
C4 C5 1.375(4) .
C5 H5 0.9300 .
C5 C6 1.394(3) .
C6 H6 0.9300 .
C7 H7A 0.9600 .
C7 H7B 0.9600 .
C7 H7C 0.9600 .
C8 H8A 0.9600 .
C8 H8B 0.9600 .
C8 H8C 0.9600 .
C9 C10 1.390(3) .
C9 C14 1.390(3) .
C10 C11 1.387(4) .
C11 C12 1.372(4) .
C12 C13 1.397(4) .
C13 C14 1.370(4) .
Si3 F7 1.596(2) .
Si3 C15 1.883(2) 2_665
Si3 C15 1.883(2) .
Si3 C15 1.883(2) 3_565
Si4 C16 1.882(3) .
Si4 C21 1.861(7) .
Si4 C22 1.880(4) .
Si4 C23 1.949(2) .
Si4B C16 2.025(11) .
Si4B C21B 1.78(5) .
Si4B C22B 1.74(3) .
Si4B C23B 1.796(16) .
C15 C16 1.428(3) .
C15 C20 1.408(3) .
C16 C17 1.404(4) .
C17 H17 0.9300 .
C17 C18 1.390(4) .
C18 H18 0.9300 .
C18 C19 1.381(4) .
C19 H19 0.9300 .
C19 C20 1.390(4) .
C20 H20 0.9300 .
F8 C24 1.307(3) .
F9 C25 1.323(3) .
F10 C26 1.341(3) .
F11 C27 1.338(3) .
F12 C28 1.313(3) .
C21 H21A 0.9600 .
C21 H21B 0.9600 .
C21 H21C 0.9600 .
C22 H22A 0.9600 .
C22 H22B 0.9600 .
C22 H22C 0.9600 .
C23 C24 1.3900 .
C23 C28 1.3900 .
C24 C25 1.3900 .
C25 C26 1.3900 .
C26 C27 1.3900 .
C27 C28 1.3900 .
F8B C24B 1.322(18) .
F9B C25B 1.358(19) .
F10B C26B 1.384(16) .
F11B C27B 1.383(18) .
F12B C28B 1.33(2) .
C21B H21D 0.9600 .
C21B H21E 0.9600 .
C21B H21F 0.9600 .
C22B H22D 0.9600 .
C22B H22E 0.9600 .
C22B H22F 0.9600 .
C23B C24B 1.3900 .
C23B C28B 1.3900 .
C24B C25B 1.3900 .
C25B C26B 1.3900 .
C26B C27B 1.3900 .
C27B C28B 1.3900 .

loop_
_geom_torsion_atom_site_label_1
_geom_torsion_atom_site_label_2
_geom_torsion_atom_site_label_3
_geom_torsion_atom_site_label_4
_geom_torsion
_geom_torsion_site_symmetry_1
Si1 C1 C2 Si2 -1.0(3) .
Si1 C1 C2 C3 175.52(18) .
Si1 C1 C6 C5 -175.10(17) .
Si2 C2 C3 C4 177.0(2) .
Si2 C9 C10 F2 2.1(3) .
Si2 C9 C10 C11 -177.3(2) .
Si2 C9 C14 F6 -2.9(3) .
Si2 C9 C14 C13 176.78(19) .
F1 Si1 C1 C2 39.7(2) .
F1 Si1 C1 C6 -144.23(14) .
F2 C10 C11 F3 0.4(4) .
F2 C10 C11 C12 -178.8(2) .
F3 C11 C12 F4 0.9(4) .
F3 C11 C12 C13 -177.9(2) .
F4 C12 C13 F5 0.2(4) .
F4 C12 C13 C14 179.0(2) .
F5 C13 C14 F6 -0.5(3) .
F5 C13 C14 C9 179.8(2) .
C1 Si1 C1 C2 -80.3(3) 3_565
C1 Si1 C1 C2 159.61(19) 2_665
C1 Si1 C1 C6 95.82(13) 3_565
C1 Si1 C1 C6 -24.28(19) 2_665
C1 C2 C3 C4 0.0(4) .
C2 Si2 C9 C10 -136.0(2) .
C2 Si2 C9 C14 48.4(2) .
C2 C1 C6 C5 1.4(3) .
C2 C3 C4 C5 -0.6(4) .
C3 C4 C5 C6 1.5(4) .
C4 C5 C6 C1 -2.0(3) .
C6 C1 C2 Si2 -176.91(16) .
C6 C1 C2 C3 -0.4(3) .
C7 Si2 C2 C1 -67.4(2) .
C7 Si2 C2 C3 116.02(19) .
C7 Si2 C9 C10 -9.7(3) .
C7 Si2 C9 C14 174.71(18) .
C8 Si2 C2 C1 170.2(2) .
C8 Si2 C2 C3 -6.4(2) .
C8 Si2 C9 C10 108.1(2) .
C8 Si2 C9 C14 -67.5(2) .
C9 Si2 C2 C1 57.9(2) .
C9 Si2 C2 C3 -118.69(18) .
C9 C10 C11 F3 179.8(2) .
C9 C10 C11 C12 0.5(4) .
C10 C9 C14 F6 -179.0(2) .
C10 C9 C14 C13 0.7(4) .
C10 C11 C12 F4 -179.8(2) .
C10 C11 C12 C13 1.3(4) .
C11 C12 C13 F5 179.1(2) .
C11 C12 C13 C14 -2.1(4) .
C12 C13 C14 F6 -179.3(2) .
C12 C13 C14 C9 1.0(4) .
C14 C9 C10 F2 177.8(2) .
C14 C9 C10 C11 -1.5(4) .
Si3 C15 C16 Si4 1.7(3) .
Si3 C15 C16 Si4B 7.9(5) .
Si3 C15 C16 C17 -177.00(17) .
Si3 C15 C20 C19 176.58(18) .
Si4 C16 C17 C18 -177.9(2) .
Si4 C23 C24 F8 -1.7(2) .
Si4 C23 C24 C25 174.9(2) .
Si4 C23 C28 F12 6.4(2) .
Si4 C23 C28 C27 -175.35(18) .
Si4B C16 C17 C18 176.2(4) .
Si4B C23B C24B F8B -3.1(15) .
Si4B C23B C24B C25B 177.1(13) .
Si4B C23B C28B F12B 2.2(18) .
Si4B C23B C28B C27B -176.8(15) .
F7 Si3 C15 C16 -43.1(2) .
F7 Si3 C15 C20 140.28(14) .
C15 Si3 C15 C16 76.0(3) 3_565
C15 Si3 C15 C16 -162.20(18) 2_665
C15 Si3 C15 C20 -100.62(13) 3_565
C15 Si3 C15 C20 21.2(2) 2_665
C15 C16 C17 C18 1.1(4) .
C16 Si4B C23B C24B 138.6(7) .
C16 Si4B C23B C28B -44.5(12) .
C16 C15 C20 C19 -0.4(3) .
C16 C17 C18 C19 -0.7(4) .
C17 C18 C19 C20 -0.3(4) .
C18 C19 C20 C15 0.8(3) .
C20 C15 C16 Si4 178.22(18) .
C20 C15 C16 Si4B -175.6(4) .
C20 C15 C16 C17 -0.5(3) .
F8 C24 C25 F9 -3.8(3) .
F8 C24 C25 C26 176.8(2) .
F9 C25 C26 F10 0.6(3) .
F9 C25 C26 C27 -179.4(2) .
F10 C26 C27 F11 0.9(3) .
F10 C26 C27 C28 179.9(2) .
F11 C27 C28 F12 -2.7(3) .
F11 C27 C28 C23 179.0(2) .
C21 Si4 C16 Si4B 31(2) .
C21 Si4 C16 C15 65.3(4) .
C21 Si4 C16 C17 -115.9(3) .
C22 Si4 C16 Si4B 151(2) .
C22 Si4 C16 C15 -173.9(2) .
C22 Si4 C16 C17 4.9(3) .
C23 Si4 C16 Si4B -96(2) .
C23 Si4 C16 C15 -61.4(2) .
C23 Si4 C16 C17 117.34(17) .
C23 C24 C25 F9 179.4(2) .
C23 C24 C25 C26 0.0 .
C24 C23 C28 F12 -178.2(3) .
C24 C23 C28 C27 0.0 .
C24 C25 C26 F10 -179.9(2) .
C24 C25 C26 C27 0.0 .
C25 C26 C27 F11 -179.0(2) .
C25 C26 C27 C28 0.0 .
C26 C27 C28 F12 178.3(3) .
C26 C27 C28 C23 0.0 .
C28 C23 C24 F8 -176.6(2) .
C28 C23 C24 C25 0.0 .
F8B C24B C25B F9B -1.7(18) .
F8B C24B C25B C26B -179.8(16) .
F9B C25B C26B F10B 1.5(15) .
F9B C25B C26B C27B -178.2(14) .
F10B C26B C27B F11B 5.6(17) .
F10B C26B C27B C28B -179.8(15) .
F11B C27B C28B F12B -4.1(18) .
F11B C27B C28B C23B 174.9(15) .
C21B Si4B C23B C24B 7(2) .
C21B Si4B C23B C28B -175.6(19) .
C22B Si4B C23B C24B -113.9(14) .
C22B Si4B C23B C28B 63.1(17) .
C23B C24B C25B F9B 178.1(15) .
C23B C24B C25B C26B 0.0 .
C24B C23B C28B F12B 179.0(18) .
C24B C23B C28B C27B 0.0 .
C24B C25B C26B F10B 179.8(15) .
C24B C25B C26B C27B 0.0 .
C25B C26B C27B F11B -174.7(16) .
C25B C26B C27B C28B 0.0 .
C26B C27B C28B F12B -179.1(17) .
C26B C27B C28B C23B 0.0 .
C28B C23B C24B F8B 179.8(18) .
C28B C23B C24B C25B 0.0 .
